data_7225936
loop_
_publ_author_name
'Du, Ning'
'Gao, Xue'
'Song, Jian'
'Wang, Zhi Nan'
'Xing, Yong Heng'
'Bai, Fengying'
'Shi, Zhan'

_publ_section_title
;
 Optical detection small biomolecule thiamines of micromolar level by
 highly luminescent lanthanide complexes with tridentate N-heterocyclic
 ligand
;
_journal_name_full 'RSC Adv.'
_journal_paper_doi 10.1039/C6RA10869E
_journal_year 2016
_chemical_formula_sum 'C15 H19 N8 Nd O10'
_chemical_formula_weight 615.62
_chemical_name_systematic
; 
 ? 
;
_space_group_IT_number 2
_symmetry_cell_setting triclinic
_symmetry_space_group_name_Hall '-P 1'
_symmetry_space_group_name_H-M 'P -1'
_atom_sites_solution_hydrogens geom
_atom_sites_solution_primary direct
_atom_sites_solution_secondary difmap
_audit_creation_method SHELXL-97
_audit_update_record
;
2016-03-10 deposited with the CCDC.
2016-07-13 downloaded from the CCDC.
;
_cell_angle_alpha 100.957(5)
_cell_angle_beta 111.374(4)
_cell_angle_gamma 93.104(5)
_cell_formula_units_Z 2
_cell_length_a 9.847(3)
_cell_length_b 10.559(3)
_cell_length_c 11.810(4)
_cell_measurement_reflns_used 3061
_cell_measurement_temperature 296(2)
_cell_measurement_theta_max 27.46
_cell_measurement_theta_min 2.32
_cell_volume 1112.4(6)
_computing_cell_refinement 'Bruker SMART'
_computing_data_collection 'Bruker SMART'
_computing_data_reduction 'Bruker SAINT'
_computing_molecular_graphics 'Bruker SHELXTL'
_computing_publication_material 'Bruker SHELXTL'
_computing_structure_refinement 'SHELXL-97 (Sheldrick, 1997)'
_computing_structure_solution 'SHELXS-97 (Sheldrick, 1990)'
_diffrn_ambient_temperature 296(2)
_diffrn_measured_fraction_theta_full 0.991
_diffrn_measured_fraction_theta_max 0.991
_diffrn_measurement_device_type 'CCD area detector'
_diffrn_measurement_method 'phi and omega scans'
_diffrn_radiation_monochromator graphite
_diffrn_radiation_source 'fine-focus sealed tube'
_diffrn_radiation_type MoK\a
_diffrn_radiation_wavelength 0.71073
_diffrn_reflns_av_R_equivalents 0.0146
_diffrn_reflns_av_sigmaI/netI 0.0307
_diffrn_reflns_limit_h_max 11
_diffrn_reflns_limit_h_min -10
_diffrn_reflns_limit_k_max 12
_diffrn_reflns_limit_k_min -10
_diffrn_reflns_limit_l_max 12
_diffrn_reflns_limit_l_min -14
_diffrn_reflns_number 5625
_diffrn_reflns_theta_full 24.99
_diffrn_reflns_theta_max 24.99
_diffrn_reflns_theta_min 1.90
_diffrn_standards_decay_% 0
_diffrn_standards_interval_count 0
_diffrn_standards_interval_time 0
_diffrn_standards_number 0
_exptl_absorpt_coefficient_mu 2.403
_exptl_absorpt_correction_T_max 0.6323
_exptl_absorpt_correction_T_min 0.3412
_exptl_absorpt_correction_type multi-scan
_exptl_absorpt_process_details sadabs
_exptl_crystal_colour YELLOW
_exptl_crystal_density_diffrn 1.838
_exptl_crystal_density_method 'not measured'
_exptl_crystal_description BLOCK
_exptl_crystal_F_000 610
_exptl_crystal_size_max 0.57
_exptl_crystal_size_mid 0.46
_exptl_crystal_size_min 0.21
_refine_diff_density_max 0.567
_refine_diff_density_min -0.390
_refine_diff_density_rms 0.072
_refine_ls_extinction_method none
_refine_ls_goodness_of_fit_ref 1.000
_refine_ls_hydrogen_treatment mixed
_refine_ls_matrix_type full
_refine_ls_number_parameters 323
_refine_ls_number_reflns 3885
_refine_ls_number_restraints 0
_refine_ls_restrained_S_all 1.000
_refine_ls_R_factor_all 0.0300
_refine_ls_R_factor_gt 0.0244
_refine_ls_shift/su_max 0.001
_refine_ls_shift/su_mean 0.000
_refine_ls_structure_factor_coef Fsqd
_refine_ls_weighting_details 'calc w=1/[\s^2^(Fo^2^)+(0.0272P)^2^+0.6507P] where P=(Fo^2^+2Fc^2^)/3'
_refine_ls_weighting_scheme calc
_refine_ls_wR_factor_gt 0.0544
_refine_ls_wR_factor_ref 0.0558
_reflns_number_gt 3493
_reflns_number_total 3885
_reflns_threshold_expression >2sigma(I)
_cod_data_source_file c6ra10869e2.cif
_cod_data_source_block 1
_cod_depositor_comments
;
The following automatic conversions were performed:

'_symmetry_cell_setting' value 'Triclinic' changed to 'triclinic'
according to
/usr/data/users/saulius/crontab/automatic-downloads/rss-feeds/RSC/lib/dictionaries/cif_core.dic
dictionary named 'cif_core.dic' version 2.4.2 from 2011-04-26.

Automatic conversion script
Id: cif_fix_values 4268 2015-11-12 08:31:59Z antanas 
;
_cod_original_sg_symbol_H-M P-1
_cod_database_code 7225936

loop_
_symmetry_equiv_pos_as_xyz
'x, y, z'
'-x, -y, -z'

loop_
_atom_site_label
_atom_site_type_symbol
_atom_site_fract_x
_atom_site_fract_y
_atom_site_fract_z
_atom_site_U_iso_or_equiv
_atom_site_adp_type
_atom_site_occupancy
_atom_site_symmetry_multiplicity
_atom_site_calc_flag
_atom_site_refinement_flags
Nd1 Nd 0.40868(2) 0.312820(17) 0.234017(17) 0.03230(7) Uani 1 1 d .
C1 C 0.5050(5) 0.2027(4) -0.2560(4) 0.0587(11) Uani 1 1 d .
H1A H 0.5951 0.1562 -0.2456 0.19(4) Uiso 1 1 d R
H1B H 0.4344 0.1697 -0.3311 0.11(2) Uiso 1 1 d R
H1C H 0.5397 0.2928 -0.2376 0.13(2) Uiso 1 1 d R
C2 C 0.4516(4) 0.1722(4) -0.1597(3) 0.0430(9) Uani 1 1 d .
C3 C 0.3632(4) 0.0660(3) -0.1603(3) 0.0404(8) Uani 1 1 d .
H3 H 0.3197 -0.0070 -0.2251 0.032(9) Uiso 1 1 d R
C4 C 0.3511(4) 0.0914(3) -0.0447(3) 0.0350(8) Uani 1 1 d .
C5 C 0.2659(3) 0.0167(3) 0.0048(3) 0.0343(7) Uani 1 1 d .
C6 C 0.2026(4) -0.1123(3) -0.0519(3) 0.0403(8) Uani 1 1 d .
H6 H 0.2174 -0.1559 -0.1217 0.042(10) Uiso 1 1 d R
C7 C 0.1177(4) -0.1733(3) -0.0024(4) 0.0455(9) Uani 1 1 d .
H7 H 0.0746 -0.2591 -0.0384 0.059(12) Uiso 1 1 d R
C8 C 0.0972(4) -0.1064(3) 0.1008(3) 0.0431(9) Uani 1 1 d .
H8 H 0.0391 -0.1452 0.1349 0.035(9) Uiso 1 1 d R
C9 C 0.1659(4) 0.0206(3) 0.1550(3) 0.0359(8) Uani 1 1 d .
C10 C 0.1515(4) 0.0967(3) 0.2666(3) 0.0372(8) Uani 1 1 d .
C11 C 0.0660(5) 0.0681(4) 0.3318(4) 0.0533(10) Uani 1 1 d .
H11 H 0.0016 -0.0076 0.3126 0.073(14) Uiso 1 1 d R
C12 C 0.0944(5) 0.1731(4) 0.4289(4) 0.0569(11) Uani 1 1 d .
C13 C 0.0336(9) 0.2023(5) 0.5301(6) 0.095(2) Uani 1 1 d .
H13A H -0.0283 0.1321 0.5354 0.101(18) Uiso 1 1 d R
H13B H 0.1287 0.2137 0.5963 0.17(4) Uiso 1 1 d R
H13C H -0.0100 0.2810 0.5374 0.19(4) Uiso 1 1 d R
C14 C 0.1516(4) 0.5133(4) 0.3007(4) 0.0487(9) Uani 1 1 d .
H14A H 0.1341 0.5294 0.3775 0.063(13) Uiso 1 1 d R
H14B H 0.0895 0.4340 0.2470 0.055(11) Uiso 1 1 d R
C15 C 0.1097(5) 0.6226(4) 0.2371(4) 0.0620(12) Uani 1 1 d .
H15A H 0.1253 0.6066 0.1605 0.102(19) Uiso 1 1 d R
H15B H 0.0083 0.6306 0.2200 0.098(18) Uiso 1 1 d R
H15C H 0.1692 0.7015 0.2906 0.090(17) Uiso 1 1 d R
N1 N 0.4893(3) 0.2519(3) -0.0464(3) 0.0441(7) Uani 1 1 d .
H1 H 0.5451 0.3252 -0.0230 0.053 Uiso 1 1 calc R
N2 N 0.4305(3) 0.2047(3) 0.0266(3) 0.0387(7) Uani 1 1 d .
N3 N 0.2497(3) 0.0819(2) 0.1086(3) 0.0343(6) Uani 1 1 d .
N4 N 0.2285(3) 0.2143(3) 0.3189(3) 0.0415(7) Uani 1 1 d .
N5 N 0.1931(4) 0.2586(3) 0.4186(3) 0.0506(8) Uani 1 1 d .
H5 H 0.2295 0.3330 0.4694 0.061 Uiso 1 1 calc R
N6 N 0.2815(4) 0.4598(3) 0.0374(3) 0.0462(8) Uani 1 1 d .
N7 N 0.7197(3) 0.4456(3) 0.3365(3) 0.0497(8) Uani 1 1 d .
N8 N 0.5745(3) 0.1856(3) 0.4412(3) 0.0458(7) Uani 1 1 d .
O1 O 0.2018(3) 0.3711(2) 0.0519(2) 0.0474(6) Uani 1 1 d .
O2 O 0.4164(3) 0.4822(2) 0.1097(2) 0.0444(6) Uani 1 1 d .
O3 O 0.2336(4) 0.5230(3) -0.0415(3) 0.0786(10) Uani 1 1 d .
O4 O 0.6731(3) 0.3365(3) 0.2599(3) 0.0574(7) Uani 1 1 d .
O5 O 0.6258(3) 0.5064(2) 0.3648(2) 0.0507(7) Uani 1 1 d .
O6 O 0.8506(3) 0.4874(4) 0.3830(4) 0.0912(12) Uani 1 1 d .
O7 O 0.5222(3) 0.1277(2) 0.3272(2) 0.0505(7) Uani 1 1 d .
O8 O 0.5489(3) 0.3038(2) 0.4643(2) 0.0493(6) Uani 1 1 d .
O9 O 0.6446(4) 0.1340(3) 0.5229(3) 0.0790(10) Uani 1 1 d .
O10 O 0.3047(2) 0.4947(2) 0.3279(2) 0.0410(6) Uani 1 1 d .
H10 H 0.3736 0.5602 0.3892 0.049 Uiso 1 1 calc R

loop_
_atom_site_aniso_label
_atom_site_aniso_U_11
_atom_site_aniso_U_22
_atom_site_aniso_U_33
_atom_site_aniso_U_23
_atom_site_aniso_U_13
_atom_site_aniso_U_12
Nd1 0.03493(11) 0.02918(10) 0.03084(11) -0.00089(7) 0.01482(8) -0.00082(7)
C1 0.079(3) 0.056(3) 0.052(3) 0.005(2) 0.041(2) 0.003(2)
C2 0.050(2) 0.044(2) 0.039(2) 0.0037(16) 0.0231(17) 0.0105(17)
C3 0.045(2) 0.0362(19) 0.037(2) -0.0046(16) 0.0182(16) 0.0027(16)
C4 0.0358(18) 0.0303(17) 0.0355(19) -0.0007(14) 0.0137(15) 0.0060(14)
C5 0.0318(17) 0.0304(17) 0.0370(19) 0.0030(14) 0.0113(14) 0.0038(14)
C6 0.044(2) 0.0311(18) 0.039(2) -0.0013(15) 0.0138(16) 0.0034(15)
C7 0.050(2) 0.0259(18) 0.048(2) 0.0005(16) 0.0088(18) -0.0039(16)
C8 0.044(2) 0.0357(19) 0.050(2) 0.0150(17) 0.0165(17) -0.0022(16)
C9 0.0329(17) 0.0356(18) 0.038(2) 0.0103(15) 0.0115(15) 0.0033(14)
C10 0.0414(19) 0.0335(18) 0.039(2) 0.0097(15) 0.0172(16) 0.0020(15)
C11 0.066(3) 0.047(2) 0.055(3) 0.0146(19) 0.033(2) -0.005(2)
C12 0.083(3) 0.049(2) 0.057(3) 0.016(2) 0.048(2) 0.004(2)
C13 0.156(6) 0.065(4) 0.108(5) 0.010(3) 0.107(5) -0.003(4)
C14 0.049(2) 0.050(2) 0.051(2) 0.0091(19) 0.0249(19) 0.0061(18)
C15 0.054(3) 0.070(3) 0.060(3) 0.017(2) 0.017(2) 0.014(2)
N1 0.0561(19) 0.0339(16) 0.0456(19) -0.0002(13) 0.0293(16) -0.0031(14)
N2 0.0446(17) 0.0316(15) 0.0393(17) -0.0025(13) 0.0217(14) -0.0032(13)
N3 0.0345(15) 0.0303(14) 0.0356(16) 0.0043(12) 0.0127(12) 0.0011(12)
N4 0.0516(18) 0.0358(16) 0.0419(17) 0.0013(13) 0.0279(15) -0.0009(13)
N5 0.073(2) 0.0419(18) 0.0475(19) 0.0039(15) 0.0387(17) 0.0031(16)
N6 0.058(2) 0.0410(18) 0.0409(19) 0.0058(15) 0.0222(16) 0.0048(16)
N7 0.0414(19) 0.059(2) 0.0437(19) 0.0064(16) 0.0146(15) -0.0086(16)
N8 0.0466(18) 0.0484(19) 0.0415(19) 0.0085(16) 0.0165(15) 0.0072(15)
O1 0.0424(14) 0.0468(15) 0.0468(15) 0.0083(12) 0.0125(12) -0.0062(12)
O2 0.0487(15) 0.0374(13) 0.0437(15) 0.0020(11) 0.0187(12) -0.0049(11)
O3 0.090(2) 0.077(2) 0.069(2) 0.0410(19) 0.0177(18) 0.0096(19)
O4 0.0467(15) 0.0605(18) 0.0562(18) -0.0108(14) 0.0225(13) -0.0003(13)
O5 0.0485(15) 0.0449(15) 0.0524(17) -0.0008(12) 0.0191(13) -0.0020(12)
O6 0.0386(17) 0.106(3) 0.102(3) -0.005(2) 0.0153(17) -0.0241(18)
O7 0.0681(18) 0.0438(15) 0.0356(15) -0.0016(12) 0.0196(13) 0.0128(13)
O8 0.0583(16) 0.0410(15) 0.0386(15) -0.0048(11) 0.0141(12) 0.0043(12)
O9 0.100(3) 0.076(2) 0.052(2) 0.0247(17) 0.0109(18) 0.027(2)
O10 0.0376(13) 0.0361(13) 0.0419(14) -0.0042(11) 0.0134(11) 0.0023(10)

loop_
_atom_type_symbol
_atom_type_description
_atom_type_scat_dispersion_real
_atom_type_scat_dispersion_imag
_atom_type_scat_source
C C 0.0033 0.0016 'International Tables Vol C Tables 4.2.6.8 and 6.1.1.4'
H H 0.0000 0.0000 'International Tables Vol C Tables 4.2.6.8 and 6.1.1.4'
N N 0.0061 0.0033 'International Tables Vol C Tables 4.2.6.8 and 6.1.1.4'
Nd Nd -0.1943 3.0179 'International Tables Vol C Tables 4.2.6.8 and 6.1.1.4'
O O 0.0106 0.0060 'International Tables Vol C Tables 4.2.6.8 and 6.1.1.4'

loop_
_geom_angle_atom_site_label_1
_geom_angle_atom_site_label_2
_geom_angle_atom_site_label_3
_geom_angle
O10 Nd1 O4 121.01(8)
O10 Nd1 O2 77.18(8)
O4 Nd1 O2 78.22(9)
O10 Nd1 O7 128.52(8)
O4 Nd1 O7 72.46(10)
O2 Nd1 O7 148.40(9)
O10 Nd1 O1 73.61(8)
O4 Nd1 O1 123.34(9)
O2 Nd1 O1 50.17(8)
O7 Nd1 O1 144.92(8)
O10 Nd1 O8 83.27(8)
O4 Nd1 O8 76.23(9)
O2 Nd1 O8 133.10(8)
O7 Nd1 O8 49.72(8)
O1 Nd1 O8 155.24(8)
O10 Nd1 N2 142.06(9)
O4 Nd1 N2 70.45(9)
O2 Nd1 N2 69.93(9)
O7 Nd1 N2 89.05(9)
O1 Nd1 N2 70.99(9)
O8 Nd1 N2 133.48(9)
O10 Nd1 N4 71.94(9)
O4 Nd1 N4 142.44(10)
O2 Nd1 N4 138.19(9)
O7 Nd1 N4 73.02(9)
O1 Nd1 N4 93.69(9)
O8 Nd1 N4 70.36(9)
N2 Nd1 N4 123.20(9)
O10 Nd1 O5 71.88(8)
O4 Nd1 O5 49.25(8)
O2 Nd1 O5 68.35(8)
O7 Nd1 O5 99.78(9)
O1 Nd1 O5 114.09(8)
O8 Nd1 O5 65.12(8)
N2 Nd1 O5 111.10(9)
N4 Nd1 O5 124.70(9)
O10 Nd1 N3 122.41(8)
O4 Nd1 N3 116.55(8)
O2 Nd1 N3 117.45(8)
O7 Nd1 N3 67.79(9)
O1 Nd1 N3 77.29(8)
O8 Nd1 N3 109.08(8)
N2 Nd1 N3 61.72(8)
N4 Nd1 N3 61.58(9)
O5 Nd1 N3 164.83(8)
N1 C2 C3 105.7(3)
N1 C2 C1 122.7(3)
C3 C2 C1 131.5(3)
C2 C3 C4 105.8(3)
N2 C4 C3 111.1(3)
N2 C4 C5 118.6(3)
C3 C4 C5 130.3(3)
N3 C5 C6 122.0(3)
N3 C5 C4 115.4(3)
C6 C5 C4 122.5(3)
C7 C6 C5 118.6(3)
C8 C7 C6 119.6(3)
C7 C8 C9 119.1(3)
N3 C9 C8 122.2(3)
N3 C9 C10 115.7(3)
C8 C9 C10 122.1(3)
N4 C10 C11 110.3(3)
N4 C10 C9 119.0(3)
C11 C10 C9 130.7(3)
C12 C11 C10 106.6(3)
N5 C12 C11 105.7(3)
N5 C12 C13 122.2(4)
C11 C12 C13 132.1(4)
O10 C14 C15 112.4(3)
C2 N1 N2 113.0(3)
C4 N2 N1 104.3(3)
C4 N2 Nd1 122.5(2)
N1 N2 Nd1 131.8(2)
C9 N3 C5 118.3(3)
C9 N3 Nd1 120.7(2)
C5 N3 Nd1 120.5(2)
C10 N4 N5 105.1(3)
C10 N4 Nd1 122.4(2)
N5 N4 Nd1 132.4(2)
C12 N5 N4 112.3(3)
O3 N6 O1 122.8(3)
O3 N6 O2 120.1(3)
O1 N6 O2 117.1(3)
O6 N7 O5 122.0(3)
O6 N7 O4 120.9(4)
O5 N7 O4 117.1(3)
O9 N8 O7 122.5(3)
O9 N8 O8 122.1(3)
O7 N8 O8 115.3(3)
N6 O1 Nd1 95.6(2)
N6 O2 Nd1 97.1(2)
N7 O4 Nd1 100.4(2)
N7 O5 Nd1 93.04(19)
N8 O7 Nd1 98.9(2)
N8 O8 Nd1 95.98(19)
C14 O10 Nd1 129.4(2)

loop_
_geom_bond_atom_site_label_1
_geom_bond_atom_site_label_2
_geom_bond_distance
Nd1 O10 2.489(2)
Nd1 O4 2.501(3)
Nd1 O2 2.534(3)
Nd1 O7 2.537(3)
Nd1 O1 2.569(3)
Nd1 O8 2.586(3)
Nd1 N2 2.587(3)
Nd1 N4 2.594(3)
Nd1 O5 2.656(2)
Nd1 N3 2.667(3)
C1 C2 1.494(5)
C2 N1 1.346(4)
C2 C3 1.379(5)
C3 C4 1.390(5)
C4 N2 1.337(4)
C4 C5 1.460(5)
C5 N3 1.354(4)
C5 C6 1.396(4)
C6 C7 1.377(5)
C7 C8 1.377(5)
C8 C9 1.388(5)
C9 N3 1.344(4)
C9 C10 1.466(5)
C10 N4 1.327(4)
C10 C11 1.388(5)
C11 C12 1.368(6)
C12 N5 1.344(5)
C12 C13 1.511(6)
C14 O10 1.455(4)
C14 C15 1.490(6)
N1 N2 1.351(4)
N4 N5 1.354(4)
N6 O3 1.219(4)
N6 O1 1.265(4)
N6 O2 1.270(4)
N7 O6 1.220(4)
N7 O5 1.260(4)
N7 O4 1.265(4)
N8 O9 1.209(4)
N8 O7 1.264(4)
N8 O8 1.285(4)
